data_2021309
loop_
_publ_author_name
'Piontek, Aleksandra'
'Bisz, Elwira'
'Dziuk, B\/la\.zej'
'Szostak, Roman'
'Szostak, Michal'

_publ_section_title
;
 Structures and energetic properties of 4-halobenzamides
;
_journal_coeditor_code FN3272
_journal_issue 11
_journal_name_full 'Acta Crystallographica Section C'
_journal_page_first
;
;
_journal_paper_doi 10.1107/S2053229618013463
_journal_volume 74
_journal_year 2018
_chemical_formula_iupac 'C11 H12 I N O2'
_chemical_formula_sum 'C11 H12 I N O2'
_chemical_formula_weight 317.12
_chemical_name_systematic
;
4-[(4-Iodophenyl)carbonyl]morpholine
;
_space_group_crystal_system monoclinic
_space_group_IT_number 14
_space_group_name_Hall '-P 2ybc'
_space_group_name_H-M_alt 'P 1 21/c 1'
_symmetry_space_group_name_Hall '-P 2ybc'
_symmetry_space_group_name_H-M 'P 1 21/c 1'
_atom_sites_solution_hydrogens mixed
_audit_creation_method SHELXL-2014/7
_cell_angle_alpha 90
_cell_angle_beta 93.763(3)
_cell_angle_gamma 90
_cell_formula_units_Z 4
_cell_length_a 10.5193(3)
_cell_length_b 12.2078(4)
_cell_length_c 8.8674(3)
_cell_measurement_reflns_used 7452
_cell_measurement_temperature 100.00(10)
_cell_measurement_theta_max 25.988
_cell_measurement_theta_min 3.338
_cell_volume 1136.27(6)
_computing_cell_refinement
;
CrysAlis CCD (Oxford Diffraction, 2008)
;
_computing_data_collection
;
CrysAlis CCD (Oxford Diffraction, 2008)
;
_computing_data_reduction
;
CrysAlis CCD (Oxford Diffraction, 2008)
;
_computing_molecular_graphics
;
SHELXTL (Sheldrick, 2008)
;
_computing_publication_material
;
SHELXL2014 (Sheldrick, 2015b)
;
_computing_structure_refinement
;
SHELXL2014 (Sheldrick, 2015b)
;
_computing_structure_solution
;
SHELXS2014 (Sheldrick, 2015a)
;
_diffrn_ambient_temperature 100.00(10)
_diffrn_detector_area_resol_mean '1024 x 1024 with blocks 2 x 2'
_diffrn_measured_fraction_theta_full 0.992
_diffrn_measured_fraction_theta_max 0.992
_diffrn_measurement_device_type 'Oxford Diffraction Xcalibur'
_diffrn_measurement_method \w-scan
_diffrn_radiation_monochromator graphite
_diffrn_radiation_source 'fine-focus sealed tube'
_diffrn_radiation_type MoK\a
_diffrn_radiation_wavelength 0.71073
_diffrn_reflns_av_R_equivalents 0.0191
_diffrn_reflns_av_unetI/netI 0.0179
_diffrn_reflns_limit_h_max 12
_diffrn_reflns_limit_h_min -12
_diffrn_reflns_limit_k_max 10
_diffrn_reflns_limit_k_min -15
_diffrn_reflns_limit_l_max 10
_diffrn_reflns_limit_l_min -10
_diffrn_reflns_number 7452
_diffrn_reflns_theta_full 25.242
_diffrn_reflns_theta_max 25.988
_diffrn_reflns_theta_min 3.338
_diffrn_standards_decay_% 0
_diffrn_standards_interval_count 0
_diffrn_standards_interval_time 0
_diffrn_standards_number 0
_exptl_absorpt_coefficient_mu 2.798
_exptl_absorpt_correction_T_max 1.00000
_exptl_absorpt_correction_T_min 0.51843
_exptl_absorpt_correction_type multi-scan
_exptl_absorpt_process_details
;
(CrysAlis RED; Oxford Diffraction, 2010)
;
_exptl_crystal_colour colourless
_exptl_crystal_density_diffrn 1.854
_exptl_crystal_density_method 'not measured'
_exptl_crystal_description plate
_exptl_crystal_F_000 616
_exptl_crystal_size_max 0.5
_exptl_crystal_size_mid 0.4
_exptl_crystal_size_min 0.3
_refine_diff_density_max 0.421
_refine_diff_density_min -0.518
_refine_ls_extinction_method none
_refine_ls_goodness_of_fit_ref 1.067
_refine_ls_hydrogen_treatment mixed
_refine_ls_matrix_type full
_refine_ls_number_parameters 144
_refine_ls_number_reflns 2207
_refine_ls_number_restraints 0
_refine_ls_restrained_S_all 1.067
_refine_ls_R_factor_all 0.0208
_refine_ls_R_factor_gt 0.0173
_refine_ls_shift/su_max 0.001
_refine_ls_shift/su_mean 0.000
_refine_ls_structure_factor_coef Fsqd
_refine_ls_weighting_details 'w=1/[\s^2^(Fo^2^)+(0.0253P)^2^+0.2684P] where P=(Fo^2^+2Fc^2^)/3'
_refine_ls_weighting_scheme calc
_refine_ls_wR_factor_gt 0.0424
_refine_ls_wR_factor_ref 0.0437
_reflns_number_gt 2019
_reflns_number_total 2207
_reflns_threshold_expression 'I > 2\s(I)'
_cod_data_source_file fn3272sup1.cif
_cod_data_source_block BD268_a
_cod_database_code 2021309
_shelx_space_group_comment
;
The symmetry employed for this shelxl refinement is uniquely defined
by the following loop, which should always be used as a source of
symmetry information in preference to the above space-group names.
They are only intended as comments.
;

loop_
_space_group_symop_operation_xyz
'x, y, z'
'-x, y+1/2, -z+1/2'
'-x, -y, -z'
'x, -y-1/2, z-1/2'

loop_
_atom_site_type_symbol
_atom_site_label
_atom_site_fract_x
_atom_site_fract_y
_atom_site_fract_z
_atom_site_U_iso_or_equiv
_atom_site_adp_type
_atom_site_calc_flag
_atom_site_occupancy
C C1 0.25090(19) 0.49287(16) 0.2721(2) 0.0151(4) Uani d 1
H H1 0.2332 0.5498 0.2043 0.018 Uiso calc 1
C C2 0.3772(2) 0.46360(16) 0.3106(2) 0.0132(4) Uani d 1
C C3 0.4023(2) 0.38039(16) 0.4160(2) 0.0141(4) Uani d 1
H H3 0.4862 0.3612 0.4436 0.017 Uiso calc 1
C C4 0.3037(2) 0.32591(16) 0.4801(2) 0.0148(4) Uani d 1
H H4 0.3212 0.2714 0.5517 0.018 Uiso calc 1
C C5 0.1784(2) 0.35334(16) 0.4365(2) 0.0150(4) Uani d 1
C C6 0.1518(2) 0.43780(17) 0.3340(2) 0.0164(4) Uani d 1
H H6 0.0678 0.4572 0.3071 0.020 Uiso calc 1
N N9 0.58356(16) 0.47781(13) 0.19736(19) 0.0133(4) Uani d 1
O O8 0.46903(13) 0.63067(11) 0.24035(16) 0.0163(3) Uani d 1
C C7 0.47978(18) 0.53010(16) 0.2454(2) 0.0124(4) Uani d 1
C C10 0.6874(2) 0.54433(17) 0.1424(2) 0.0149(4) Uani d 1
H H10A 0.6855 0.6172 0.1859 0.018 Uiso calc 1
H H10B 0.6769 0.5511 0.0333 0.018 Uiso calc 1
C C11 0.8136(2) 0.48979(16) 0.1873(3) 0.0191(5) Uani d 1
H H11A 0.8820 0.5313 0.1462 0.023 Uiso calc 1
H H11B 0.8273 0.4902 0.2965 0.023 Uiso calc 1
O O12 0.81748(14) 0.37967(12) 0.13401(19) 0.0229(4) Uani d 1
C C13 0.7192(2) 0.31622(17) 0.1958(3) 0.0191(5) Uani d 1
H H13A 0.7318 0.3155 0.3051 0.023 Uiso calc 1
H H13B 0.7239 0.2413 0.1602 0.023 Uiso calc 1
C C14 0.5893(2) 0.36269(16) 0.1504(2) 0.0144(4) Uani d 1
H H14A 0.576(2) 0.3567(17) 0.042(2) 0.011(5) Uiso d 1
H H14B 0.522(2) 0.322(2) 0.192(3) 0.020(6) Uiso d 1
I I15 0.02903(2) 0.26585(2) 0.52607(2) 0.01825(6) Uani d 1

loop_
_atom_site_aniso_label
_atom_site_aniso_U_11
_atom_site_aniso_U_22
_atom_site_aniso_U_33
_atom_site_aniso_U_12
_atom_site_aniso_U_13
_atom_site_aniso_U_23
C1 0.0153(11) 0.0142(10) 0.0158(10) 0.0032(8) -0.0003(8) -0.0004(8)
C2 0.0145(11) 0.0119(9) 0.0134(10) 0.0017(8) 0.0026(8) -0.0035(8)
C3 0.0118(10) 0.0151(10) 0.0154(10) 0.0040(8) 0.0009(8) -0.0024(8)
C4 0.0181(11) 0.0134(10) 0.0131(10) 0.0024(8) 0.0015(8) -0.0006(8)
C5 0.0153(11) 0.0136(10) 0.0167(10) -0.0014(8) 0.0065(8) -0.0033(8)
C6 0.0111(11) 0.0183(10) 0.0198(11) 0.0034(8) 0.0003(8) -0.0004(8)
N9 0.0113(9) 0.0088(8) 0.0200(9) -0.0012(7) 0.0036(7) 0.0002(7)
O8 0.0161(8) 0.0112(7) 0.0218(8) 0.0019(6) 0.0019(6) -0.0007(6)
C7 0.0122(11) 0.0137(9) 0.0111(9) 0.0009(8) -0.0013(8) 0.0001(8)
C10 0.0152(11) 0.0128(10) 0.0172(10) -0.0020(8) 0.0052(8) 0.0011(8)
C11 0.0140(11) 0.0167(11) 0.0272(12) -0.0017(9) 0.0062(9) 0.0014(9)
O12 0.0145(8) 0.0155(7) 0.0403(10) 0.0022(6) 0.0129(7) 0.0027(7)
C13 0.0154(11) 0.0126(10) 0.0302(12) 0.0009(9) 0.0082(9) 0.0043(9)
C14 0.0152(11) 0.0104(10) 0.0183(11) -0.0012(8) 0.0060(8) 0.0001(8)
I15 0.01462(9) 0.01995(9) 0.02094(9) -0.00115(5) 0.00690(6) 0.00172(5)

loop_
_atom_type_symbol
_atom_type_description
_atom_type_scat_dispersion_real
_atom_type_scat_dispersion_imag
_atom_type_scat_source
C C 0.0033 0.0016 'International Tables Vol C Tables 4.2.6.8 and 6.1.1.4'
H H 0.0000 0.0000 'International Tables Vol C Tables 4.2.6.8 and 6.1.1.4'
O O 0.0106 0.0060 'International Tables Vol C Tables 4.2.6.8 and 6.1.1.4'
N N 0.0061 0.0033 'International Tables Vol C Tables 4.2.6.8 and 6.1.1.4'
I I -0.4742 1.8119 'International Tables Vol C Tables 4.2.6.8 and 6.1.1.4'

loop_
_geom_angle_atom_site_label_1
_geom_angle_atom_site_label_2
_geom_angle_atom_site_label_3
_geom_angle
C6 C1 C2 120.56(19)
C6 C1 H1 119.7
C2 C1 H1 119.7
C3 C2 C1 119.1(2)
C3 C2 C7 123.02(18)
C1 C2 C7 117.73(18)
C4 C3 C2 120.74(19)
C4 C3 H3 119.6
C2 C3 H3 119.6
C3 C4 C5 119.50(19)
C3 C4 H4 120.2
C5 C4 H4 120.2
C4 C5 C6 120.44(19)
C4 C5 I15 119.48(15)
C6 C5 I15 120.07(16)
C1 C6 C5 119.64(19)
C1 C6 H6 120.2
C5 C6 H6 120.2
C7 N9 C14 126.05(17)
C7 N9 C10 118.35(17)
C14 N9 C10 112.92(16)
O8 C7 N9 122.04(18)
O8 C7 C2 119.17(18)
N9 C7 C2 118.77(17)
N9 C10 C11 109.13(16)
N9 C10 H10A 109.9
C11 C10 H10A 109.9
N9 C10 H10B 109.9
C11 C10 H10B 109.9
H10A C10 H10B 108.3
O12 C11 C10 111.76(17)
O12 C11 H11A 109.3
C10 C11 H11A 109.3
O12 C11 H11B 109.3
C10 C11 H11B 109.3
H11A C11 H11B 107.9
C11 O12 C13 110.29(16)
O12 C13 C14 111.03(17)
O12 C13 H13A 109.4
C14 C13 H13A 109.4
O12 C13 H13B 109.4
C14 C13 H13B 109.4
H13A C13 H13B 108.0
N9 C14 C13 109.75(17)
N9 C14 H14A 110.4(13)
C13 C14 H14A 107.7(13)
N9 C14 H14B 110.2(14)
C13 C14 H14B 112.4(14)
H14A C14 H14B 106.3(19)

loop_
_geom_bond_atom_site_label_1
_geom_bond_atom_site_label_2
_geom_bond_distance
C1 C6 1.384(3)
C1 C2 1.397(3)
C1 H1 0.9300
C2 C3 1.394(3)
C2 C7 1.496(3)
C3 C4 1.385(3)
C3 H3 0.9300
C4 C5 1.390(3)
C4 H4 0.9300
C5 C6 1.391(3)
C5 I15 2.098(2)
C6 H6 0.9300
N9 C7 1.357(2)
N9 C14 1.468(3)
N9 C10 1.470(3)
O8 C7 1.233(2)
C10 C11 1.515(3)
C10 H10A 0.9700
C10 H10B 0.9700
C11 O12 1.426(2)
C11 H11A 0.9700
C11 H11B 0.9700
O12 C13 1.430(2)
C13 C14 1.509(3)
C13 H13A 0.9700
C13 H13B 0.9700
C14 H14A 0.97(2)
C14 H14B 0.96(2)

loop_
_geom_hbond_atom_site_label_D
_geom_hbond_atom_site_label_H
_geom_hbond_atom_site_label_A
_geom_hbond_site_symmetry_A
_geom_hbond_distance_DH
_geom_hbond_distance_HA
_geom_hbond_distance_DA
_geom_hbond_angle_DHA
C14 H14A O8 3_665 0.97(2) 2.52(2) 3.480(3) 171.7(18)
C14 H14B O8 2_645 0.96(2) 2.41(2) 3.069(2) 125.6(18)

loop_
_geom_torsion_atom_site_label_1
_geom_torsion_atom_site_label_2
_geom_torsion_atom_site_label_3
_geom_torsion_atom_site_label_4
_geom_torsion
C6 C1 C2 C3 -2.0(3)
C6 C1 C2 C7 -177.07(18)
C1 C2 C3 C4 1.1(3)
C7 C2 C3 C4 175.86(18)
C2 C3 C4 C5 1.2(3)
C3 C4 C5 C6 -2.6(3)
C3 C4 C5 I15 177.16(14)
C2 C1 C6 C5 0.7(3)
C4 C5 C6 C1 1.7(3)
I15 C5 C6 C1 -178.08(15)
C14 N9 C7 O8 -158.05(19)
C10 N9 C7 O8 2.0(3)
C14 N9 C7 C2 23.8(3)
C10 N9 C7 C2 -176.20(17)
C3 C2 C7 O8 -132.8(2)
C1 C2 C7 O8 42.1(3)
C3 C2 C7 N9 45.5(3)
C1 C2 C7 N9 -139.70(19)
C7 N9 C10 C11 144.61(18)
C14 N9 C10 C11 -52.8(2)
N9 C10 C11 O12 55.7(2)
C10 C11 O12 C13 -60.2(2)
C11 O12 C13 C14 60.2(2)
C7 N9 C14 C13 -145.47(19)
C10 N9 C14 C13 53.6(2)
O12 C13 C14 N9 -56.3(2)

_cod_database_fobs_code 2021309
